data_2218759
loop_
_publ_author_name
'Wang, Zhong-long'
'Yao, Kai-lun'
'Liu, Zu-li'
'Xu, Hui-jin'

_publ_section_title
;
 4-Carboxypyridinium 3-carboxy-4-hydroxybenzenesulfonate
;
_journal_coeditor_code LH2633
_journal_issue 7
_journal_name_full 'Acta Crystallographica Section E'
_journal_page_first o1192
_journal_paper_doi 10.1107/S1600536808015882
_journal_volume 64
_journal_year 2008
_chemical_formula_iupac 'C6 H6 N O2 +, C7 H5 O6 S -'
_chemical_formula_moiety 'C6 H6 N O2 +, C7 H5 O6 S -'
_chemical_formula_sum 'C13 H11 N O8 S'
_chemical_formula_weight 341.29
_chemical_name_systematic
;
4-Carboxypyridinium 3-carboxy-4-hydroxybenzenesulfonate
;
_space_group_IT_number 19
_symmetry_cell_setting orthorhombic
_symmetry_space_group_name_Hall 'P 2ac 2ab'
_symmetry_space_group_name_H-M 'P 21 21 21'
_atom_sites_solution_hydrogens geom
_atom_sites_solution_primary direct
_atom_sites_solution_secondary difmap
_audit_creation_method SHELXL-97
_cell_angle_alpha 90.00
_cell_angle_beta 90.00
_cell_angle_gamma 90.00
_cell_formula_units_Z 4
_cell_length_a 6.6358(6)
_cell_length_b 13.0514(12)
_cell_length_c 16.7415(14)
_cell_measurement_reflns_used 950
_cell_measurement_temperature 298(2)
_cell_measurement_theta_max 19.74
_cell_measurement_theta_min 3.12
_cell_volume 1449.9(2)
_computing_cell_refinement 'SAINT (Bruker, 2001)'
_computing_data_collection 'SMART (Bruker, 2001)'
_computing_data_reduction 'SAINT (Bruker, 2001)'
_computing_molecular_graphics 'PLATON (Spek, 2003)'
_computing_publication_material 'PLATON (Spek, 2003)'
_computing_structure_refinement 'SHELXL97 (Sheldrick, 2008)'
_computing_structure_solution 'SHELXS97 (Sheldrick, 2008)'
_diffrn_ambient_temperature 298(2)
_diffrn_measured_fraction_theta_full 0.995
_diffrn_measured_fraction_theta_max 0.995
_diffrn_measurement_device_type 'Bruker SMART APEX CCD area-detector'
_diffrn_measurement_method '0.3\% wide \w exposures'
_diffrn_radiation_monochromator graphite
_diffrn_radiation_source 'fine focus sealed Siemens Mo tube'
_diffrn_radiation_type 'Mo k\a'
_diffrn_radiation_wavelength 0.71073
_diffrn_reflns_av_R_equivalents 0.1432
_diffrn_reflns_av_sigmaI/netI 0.1498
_diffrn_reflns_limit_h_max 7
_diffrn_reflns_limit_h_min -7
_diffrn_reflns_limit_k_max 15
_diffrn_reflns_limit_k_min -15
_diffrn_reflns_limit_l_max 18
_diffrn_reflns_limit_l_min -19
_diffrn_reflns_number 13287
_diffrn_reflns_theta_full 25.00
_diffrn_reflns_theta_max 25.00
_diffrn_reflns_theta_min 2.89
_exptl_absorpt_coefficient_mu 0.267
_exptl_absorpt_correction_type none
_exptl_crystal_colour colorless
_exptl_crystal_density_diffrn 1.563
_exptl_crystal_density_method 'not measured'
_exptl_crystal_description needle
_exptl_crystal_F_000 704
_exptl_crystal_size_max 0.30
_exptl_crystal_size_mid 0.04
_exptl_crystal_size_min 0.02
_refine_diff_density_max 0.451
_refine_diff_density_min -0.367
_refine_ls_abs_structure_details 'Flack (1983), 1056 Friedel pairs'
_refine_ls_abs_structure_Flack -0.1(2)
_refine_ls_extinction_method none
_refine_ls_goodness_of_fit_ref 0.973
_refine_ls_hydrogen_treatment mixed
_refine_ls_matrix_type full
_refine_ls_number_parameters 220
_refine_ls_number_reflns 2545
_refine_ls_number_restraints 5
_refine_ls_restrained_S_all 0.973
_refine_ls_R_factor_all 0.1354
_refine_ls_R_factor_gt 0.0719
_refine_ls_shift/su_max 0.000
_refine_ls_shift/su_mean 0.000
_refine_ls_structure_factor_coef Fsqd
_refine_ls_weighting_details 'calc w=1/[\s^2^(Fo^2^)+(0.0554P)^2^] where P=(Fo^2^+2Fc^2^)/3'
_refine_ls_weighting_scheme calc
_refine_ls_wR_factor_gt 0.1459
_refine_ls_wR_factor_ref 0.1675
_reflns_number_gt 1522
_reflns_number_total 2545
_reflns_threshold_expression I>2\s(I)
_cod_data_source_file lh2633.cif
_cod_data_source_block I
_cod_depositor_comments
;
The following automatic conversions were performed:
'_symmetry_cell_setting' value 'Orthorhombic' changed to 'orthorhombic'
according to '/home/saulius/struct/CIF-dictionaries/cif_core.dic'
dictionary named 'cif_core.dic' version 2.4.1 from 2010-06-29.

Automatic conversion script
Id: cif_fix_enum 1527 2010-12-29 10:47:43Z saulius 

The following automatic conversions were performed:

'_symmetry_cell_setting' value 'Orthorhombic' changed to
'orthorhombic' according to
/home/saulius/struct/CIF-dictionaries/cif_core.dic dictionary named
'cif_core.dic' version 2.4.1 from 2010-06-29.

Automatic conversion script
Id: cif_fix_values 1715 2011-07-08 13:25:40Z adriana 
;
_cod_original_sg_symbol_H-M ' P 21 21 21'
_cod_database_code 2218759
_cod_database_fobs_code 2218759

loop_
_symmetry_equiv_pos_as_xyz
'x, y, z'
'-x+1/2, -y, z+1/2'
'-x, y+1/2, -z+1/2'
'x+1/2, -y+1/2, -z'

loop_
_atom_site_type_symbol
_atom_site_label
_atom_site_fract_x
_atom_site_fract_y
_atom_site_fract_z
_atom_site_U_iso_or_equiv
_atom_site_adp_type
_atom_site_calc_flag
_atom_site_refinement_flags
_atom_site_occupancy
C C1 0.5027(9) 0.7437(4) 0.2884(4) 0.0404(15) Uani d . 1
C C2 0.4566(8) 0.6435(4) 0.2645(3) 0.0334(13) Uani d . 1
C C3 0.4291(9) 0.5677(4) 0.3235(3) 0.0362(13) Uani d . 1
H H3 0.3988 0.5009 0.3082 0.043 Uiso calc R 1
C C4 0.4464(9) 0.5908(4) 0.4022(3) 0.0410(15) Uani d . 1
C C5 0.4945(12) 0.6910(4) 0.4256(4) 0.0563(18) Uani d . 1
H H5 0.5083 0.7069 0.4794 0.068 Uiso calc R 1
C C6 0.5212(12) 0.7655(4) 0.3689(4) 0.062(2) Uani d . 1
H H6 0.5524 0.8319 0.3848 0.074 Uiso calc R 1
C C7 0.4373(9) 0.6190(4) 0.1788(3) 0.0393(14) Uani d . 1
O O1 0.3740(8) 0.5263(3) 0.1634(2) 0.0556(12) Uani d D 1
H H1 0.335(11) 0.517(5) 0.1176(19) 0.083 Uiso d D 1
O O2 0.4714(6) 0.6826(3) 0.1260(2) 0.0496(11) Uani d . 1
O O3 0.5284(8) 0.8216(3) 0.2371(2) 0.0554(13) Uani d D 1
H H3A 0.524(13) 0.799(5) 0.1914(18) 0.083 Uiso d D 1
O O4 0.5754(7) 0.5082(3) 0.5343(2) 0.0524(11) Uani d . 1
O O5 0.2154(6) 0.5225(3) 0.5150(2) 0.0519(11) Uani d . 1
O O6 0.4088(7) 0.3976(2) 0.4391(2) 0.0474(10) Uani d . 1
S S1 0.4079(2) 0.49700(10) 0.47738(8) 0.0424(4) Uani d . 1
C C8 0.4478(9) 0.1284(4) 0.6933(4) 0.0466(15) Uani d . 1
C C9 0.5068(10) 0.2291(5) 0.6931(4) 0.0551(18) Uani d . 1
H H9 0.5412 0.2611 0.7409 0.066 Uiso calc R 1
C C10 0.5153(10) 0.2820(5) 0.6234(4) 0.0538(17) Uani d D 1
H H10 0.5557 0.3503 0.6230 0.065 Uiso calc R 1
C C11 0.4091(10) 0.1365(5) 0.5529(4) 0.0531(16) Uani d D 1
H H11 0.3762 0.1060 0.5045 0.064 Uiso calc R 1
C C12 0.4005(9) 0.0804(4) 0.6229(4) 0.0474(15) Uani d . 1
H H12 0.3635 0.0117 0.6223 0.057 Uiso calc R 1
C C13 0.4301(10) 0.0658(5) 0.7697(4) 0.0491(16) Uani d . 1
N N1 0.4651(8) 0.2351(4) 0.5553(4) 0.0533(14) Uani d D 1
H H1A 0.480(8) 0.267(4) 0.511(2) 0.064 Uiso d D 1
O O7 0.4546(8) 0.1208(3) 0.8342(3) 0.0669(14) Uani d D 1
H H7 0.478(13) 0.078(4) 0.870(3) 0.100 Uiso d D 1
O O8 0.3980(8) -0.0253(3) 0.7684(3) 0.0715(14) Uani d . 1

loop_
_atom_site_aniso_label
_atom_site_aniso_U_11
_atom_site_aniso_U_22
_atom_site_aniso_U_33
_atom_site_aniso_U_12
_atom_site_aniso_U_13
_atom_site_aniso_U_23
C1 0.037(4) 0.045(3) 0.040(3) -0.008(3) 0.006(3) 0.005(3)
C2 0.025(3) 0.041(3) 0.035(3) 0.003(2) 0.000(3) 0.004(2)
C3 0.028(3) 0.039(3) 0.042(4) -0.002(2) 0.002(3) 0.000(3)
C4 0.034(4) 0.046(3) 0.043(4) -0.003(3) 0.007(3) 0.002(3)
C5 0.077(5) 0.054(3) 0.038(3) -0.006(4) -0.006(4) -0.005(3)
C6 0.085(6) 0.043(3) 0.057(4) -0.017(4) 0.009(4) -0.003(3)
C7 0.035(4) 0.043(3) 0.040(4) 0.009(3) 0.001(3) 0.004(3)
O1 0.079(3) 0.047(2) 0.041(3) -0.011(2) -0.012(3) -0.003(2)
O2 0.048(3) 0.057(2) 0.043(2) -0.007(2) 0.002(2) 0.003(2)
O3 0.075(4) 0.050(2) 0.042(2) -0.010(2) -0.003(3) 0.008(2)
O4 0.054(3) 0.066(2) 0.037(2) -0.001(2) -0.012(2) -0.003(2)
O5 0.040(3) 0.064(3) 0.052(3) 0.002(2) 0.021(2) 0.008(2)
O6 0.054(3) 0.047(2) 0.042(2) 0.000(2) 0.000(3) -0.0028(18)
S1 0.0461(9) 0.0454(8) 0.0356(8) -0.0018(8) 0.0026(7) 0.0006(7)
C8 0.028(4) 0.051(3) 0.061(4) 0.008(3) -0.002(3) 0.002(3)
C9 0.044(4) 0.059(4) 0.063(5) 0.002(3) -0.006(4) 0.003(3)
C10 0.031(4) 0.060(4) 0.070(5) 0.000(3) -0.001(4) 0.007(4)
C11 0.030(4) 0.070(4) 0.059(4) 0.001(3) 0.002(4) -0.009(3)
C12 0.029(3) 0.060(4) 0.053(4) -0.001(3) -0.003(4) 0.006(4)
C13 0.039(4) 0.053(4) 0.056(4) 0.010(3) -0.006(4) 0.009(3)
N1 0.033(3) 0.065(4) 0.062(4) 0.003(3) 0.008(3) 0.011(3)
O7 0.081(4) 0.064(3) 0.055(3) -0.001(3) -0.007(3) 0.006(2)
O8 0.077(4) 0.062(3) 0.075(3) -0.008(3) -0.011(3) 0.015(2)

loop_
_atom_type_symbol
_atom_type_description
_atom_type_scat_dispersion_real
_atom_type_scat_dispersion_imag
_atom_type_scat_source
C C 0.0033 0.0016 'International Tables Vol C Tables 4.2.6.8 and 6.1.1.4'
H H 0.0000 0.0000 'International Tables Vol C Tables 4.2.6.8 and 6.1.1.4'
N N 0.0061 0.0033 'International Tables Vol C Tables 4.2.6.8 and 6.1.1.4'
O O 0.0106 0.0060 'International Tables Vol C Tables 4.2.6.8 and 6.1.1.4'
S S 0.1246 0.1234 'International Tables Vol C Tables 4.2.6.8 and 6.1.1.4'

loop_
_geom_angle_atom_site_label_1
_geom_angle_atom_site_label_2
_geom_angle_atom_site_label_3
_geom_angle
_geom_angle_publ_flag
O3 C1 C6 117.1(5) no
O3 C1 C2 123.5(5) no
C6 C1 C2 119.3(5) no
C1 C2 C3 118.9(5) no
C1 C2 C7 119.9(5) no
C3 C2 C7 121.2(5) no
C4 C3 C2 120.8(5) no
C4 C3 H3 119.6 no
C2 C3 H3 119.6 no
C3 C4 C5 119.9(5) no
C3 C4 S1 121.5(4) no
C5 C4 S1 118.6(4) no
C6 C5 C4 119.9(6) no
C6 C5 H5 120.1 no
C4 C5 H5 120.1 no
C5 C6 C1 121.1(5) no
C5 C6 H6 119.4 no
C1 C6 H6 119.4 no
O2 C7 O1 122.8(5) no
O2 C7 C2 122.3(5) no
O1 C7 C2 114.8(5) no
C7 O1 H1 115(5) no
C1 O3 H3A 109(5) no
O6 S1 O5 113.5(3) no
O6 S1 O4 111.9(2) no
O5 S1 O4 111.0(2) no
O6 S1 C4 107.7(2) no
O5 S1 C4 105.9(3) no
O4 S1 C4 106.4(3) no
C12 C8 C9 120.1(6) no
C12 C8 C13 117.4(5) no
C9 C8 C13 122.5(6) no
C10 C9 C8 120.1(6) no
C10 C9 H9 120.0 no
C8 C9 H9 120.0 no
N1 C10 C9 119.3(6) no
N1 C10 H10 120.3 no
C9 C10 H10 120.3 no
N1 C11 C12 119.7(6) no
N1 C11 H11 120.1 no
C12 C11 H11 120.1 no
C8 C12 C11 118.5(5) no
C8 C12 H12 120.8 no
C11 C12 H12 120.8 no
O8 C13 O7 125.3(6) no
O8 C13 C8 121.7(6) no
O7 C13 C8 113.0(5) no
C10 N1 C11 122.3(6) no
C10 N1 H1A 119(4) no
C11 N1 H1A 119(4) no
C13 O7 H7 105(5) no

loop_
_geom_bond_atom_site_label_1
_geom_bond_atom_site_label_2
_geom_bond_distance
_geom_bond_publ_flag
C1 O3 1.343(6) no
C1 C6 1.382(8) no
C1 C2 1.401(7) no
C2 C3 1.409(7) no
C2 C7 1.477(7) no
C3 C4 1.357(7) no
C3 H3 0.9300 no
C4 C5 1.401(7) no
C4 S1 1.775(5) no
C5 C6 1.371(8) no
C5 H5 0.9300 no
C6 H6 0.9300 no
C7 O2 1.233(6) no
C7 O1 1.306(6) no
O1 H1 0.82(2) no
O3 H3A 0.82(2) no
O4 S1 1.472(4) no
O5 S1 1.462(4) no
O6 S1 1.446(3) no
C8 C12 1.370(8) no
C8 C9 1.371(8) no
C8 C13 1.523(8) no
C9 C10 1.359(8) no
C9 H9 0.9300 no
C10 N1 1.336(8) no
C10 H10 0.9300 no
C11 N1 1.340(7) no
C11 C12 1.383(8) no
C11 H11 0.9300 no
C12 H12 0.9300 no
C13 O8 1.209(7) no
C13 O7 1.306(7) no
N1 H1A 0.85(2) no
O7 H7 0.83(5) no

loop_
_geom_hbond_atom_site_label_D
_geom_hbond_atom_site_label_H
_geom_hbond_atom_site_label_A
_geom_hbond_site_symmetry_A
_geom_hbond_distance_DH
_geom_hbond_distance_HA
_geom_hbond_distance_DA
_geom_hbond_angle_DHA
_geom_hbond_publ_flag
O1 H1 O5 2_564 0.82(2) 1.82(2) 2.632(5) 170(7) yes
N1 H1A O2 3_645 0.85(2) 2.57(5) 3.140(7) 125(5) yes
C3 H3 O3 3_645 0.93 2.51 3.379(7) 156.3 yes
O3 H3A O6 3_655 0.82(2) 2.57(5) 3.140(5) 127(6) yes
O7 H7 O4 3_646 0.83(5) 1.87(4) 2.654(5) 155(8) yes
C10 H10 O8 3_656 0.93 2.46 3.152(8) 131.6 yes
C11 H11 O4 4_456 0.93 2.57 3.257(7) 130.6 yes
N1 H1A O6 . 0.85(2) 2.14(3) 2.902(6) 149(5) yes
O3 H3A O2 . 0.82(2) 1.90(4) 2.626(5) 146(6) yes
C10 H10 O4 . 0.93 2.54 3.331(7) 142.6 yes

loop_
_cod_related_entry_id
_cod_related_entry_database
_cod_related_entry_code
1 ChemSpider 30655530
